data_4501398
loop_
_publ_author_name
'Dai, Fangna'
'Sun, Di'
'Sun, Daofeng'

_publ_section_title
;
 Three 3D Lanthanide--Organic Frameworks Based on Novel Flexible
 Multicarboxylates: From ssa to rtl Topologies
;
_journal_issue 12
_journal_name_full 'Crystal Growth &amp; Design'
_journal_page_first 5670
_journal_paper_doi 10.1021/cg201210p
_journal_volume 11
_journal_year 2011
_chemical_formula_sum 'C81 H99 N0 O62 Pr6'
_chemical_formula_weight 2910.06
_chemical_name_systematic
; 
 ? 
;
_space_group_IT_number 176
_symmetry_space_group_name_Hall '-P 6c'
_symmetry_space_group_name_H-M 'P 63/m'
_atom_sites_solution_hydrogens geom
_atom_sites_solution_primary direct
_atom_sites_solution_secondary difmap
_audit_creation_method SHELXL-97
_cell_angle_alpha 90.00
_cell_angle_beta 90.00
_cell_angle_gamma 120.00
_cell_formula_units_Z 2
_cell_length_a 19.869(3)
_cell_length_b 19.869(3)
_cell_length_c 27.470(7)
_cell_measurement_temperature 273(2)
_cell_volume 9392(3)
_computing_structure_refinement 'SHELXL-97 (Sheldrick, 1997)'
_computing_structure_solution 'SHELXS-97 (Sheldrick, 1990)'
_diffrn_ambient_temperature 273(2)
_diffrn_measured_fraction_theta_full 0.999
_diffrn_measured_fraction_theta_max 0.999
_diffrn_radiation_monochromator graphite
_diffrn_radiation_source 'fine-focus sealed tube'
_diffrn_radiation_type MoK\a
_diffrn_radiation_wavelength 0.71073
_diffrn_reflns_av_R_equivalents 0.0820
_diffrn_reflns_av_sigmaI/netI 0.0603
_diffrn_reflns_limit_h_max 23
_diffrn_reflns_limit_h_min -23
_diffrn_reflns_limit_k_max 23
_diffrn_reflns_limit_k_min -17
_diffrn_reflns_limit_l_max 32
_diffrn_reflns_limit_l_min -30
_diffrn_reflns_number 47267
_diffrn_reflns_theta_full 25.00
_diffrn_reflns_theta_max 25.00
_diffrn_reflns_theta_min 1.48
_exptl_absorpt_coefficient_mu 1.585
_exptl_absorpt_correction_T_max 0.9250
_exptl_absorpt_correction_T_min 0.8837
_exptl_crystal_density_diffrn 1.029
_exptl_crystal_density_method 'not measured'
_exptl_crystal_F_000 2870
_exptl_crystal_size_max 0.08
_exptl_crystal_size_mid 0.06
_exptl_crystal_size_min 0.05
_refine_diff_density_max 0.821
_refine_diff_density_min -0.510
_refine_diff_density_rms 0.119
_refine_ls_extinction_method none
_refine_ls_goodness_of_fit_ref 0.957
_refine_ls_hydrogen_treatment mixed
_refine_ls_matrix_type full
_refine_ls_number_parameters 224
_refine_ls_number_reflns 5650
_refine_ls_number_restraints 2
_refine_ls_restrained_S_all 0.957
_refine_ls_R_factor_all 0.1238
_refine_ls_R_factor_gt 0.0738
_refine_ls_shift/su_max 0.001
_refine_ls_shift/su_mean 0.000
_refine_ls_structure_factor_coef Fsqd
_refine_ls_weighting_details 'calc w=1/[\s^2^(Fo^2^)+(0.1404P)^2^+0.0000P] where P=(Fo^2^+2Fc^2^)/3'
_refine_ls_weighting_scheme calc
_refine_ls_wR_factor_gt 0.2135
_refine_ls_wR_factor_ref 0.2368
_reflns_number_gt 2854
_reflns_number_total 5650
_reflns_threshold_expression >2sigma(I)
_cod_data_source_file cg201210p_si_001.cif
_cod_data_source_block squeezed_p1
_cod_original_cell_volume 9391(3)
_cod_database_code 4501398

loop_
_symmetry_equiv_pos_as_xyz
'x, y, z'
'-y, x-y, z'
'-x+y, -x, z'
'-x, -y, z+1/2'
'y, -x+y, z+1/2'
'x-y, x, z+1/2'
'-x, -y, -z'
'y, -x+y, -z'
'x-y, x, -z'
'x, y, -z-1/2'
'-y, x-y, -z-1/2'
'-x+y, -x, -z-1/2'

loop_
_atom_site_label
_atom_site_type_symbol
_atom_site_fract_x
_atom_site_fract_y
_atom_site_fract_z
_atom_site_U_iso_or_equiv
_atom_site_adp_type
_atom_site_occupancy
_atom_site_symmetry_multiplicity
_atom_site_calc_flag
_atom_site_refinement_flags
Pr1 Pr 1.04255(2) 0.51494(3) 0.57021(2) 0.0945(3) Uani 1 1 d .
C1 C 0.8915(6) 0.5359(7) 0.5296(4) 0.107(3) Uani 1 1 d .
O1 O 0.9505(5) 0.4572(7) 0.6410(4) 0.196(4) Uani 1 1 d .
H1A H 0.9759 0.4607 0.6667 0.236 Uiso 1 1 d R
H1B H 0.9203 0.4093 0.6349 0.236 Uiso 1 1 d R
O01 O 1.0000 0.0000 0.708(3) 0.64(5) Uani 1 3 d S
C2 C 0.8376(5) 0.5643(7) 0.5478(4) 0.120(4) Uani 1 1 d .
O2 O 1.0739(7) 0.6161(9) 0.6395(4) 0.279(7) Uani 1 1 d .
H2B H 1.1215 0.6327 0.6458 0.335 Uiso 1 1 d R
H2A H 1.0475 0.5937 0.6648 0.335 Uiso 1 1 d R
C3 C 0.7703(5) 0.5405(6) 0.5176(4) 0.114(3) Uani 1 1 d .
H3A H 0.7638 0.5131 0.4889 0.137 Uiso 1 1 calc R
O3 O 1.1622(10) 0.545(2) 0.6144(7) 0.60(3) Uani 1 1 d .
H3B H 1.2000 0.5784 0.5998 0.901 Uiso 1 1 calc R
C4 C 0.7148(6) 0.5598(7) 0.5326(5) 0.115(3) Uani 1 1 d .
O4 O 0.6445(4) 0.5127(5) 0.4632(3) 0.126(2) Uani 1 1 d .
C5 C 0.6445(6) 0.5343(6) 0.5050(5) 0.106(3) Uani 1 1 d .
O5 O 1.0644(7) 0.4104(6) 0.6020(4) 0.251(6) Uani 1 1 d .
H5B H 1.0354 0.3892 0.6266 0.302 Uiso 1 1 d R
H5A H 1.1115 0.4302 0.6111 0.302 Uiso 1 1 d R
C6 C 0.7255(7) 0.5991(7) 0.5755(4) 0.117(3) Uani 1 1 d .
H6A H 0.6881 0.6111 0.5858 0.141 Uiso 1 1 calc R
O6 O 0.5893(4) 0.5387(4) 0.5240(3) 0.121(2) Uani 1 1 d .
C7 C 0.7916(7) 0.6214(9) 0.6041(5) 0.155(6) Uani 1 1 d .
O7 O 0.9449(4) 0.5489(5) 0.5587(3) 0.141(3) Uani 1 1 d .
C8 C 0.8466(6) 0.6046(8) 0.5899(4) 0.133(4) Uani 1 1 d .
H8A H 0.8908 0.6205 0.6088 0.160 Uiso 1 1 calc R
O8 O 0.8834(4) 0.5097(5) 0.4896(3) 0.123(2) Uani 1 1 d .
O9 O 0.8143(7) 0.6668(8) 0.6459(3) 0.187(4) Uani 1 1 d .
C10 C 0.7673(11) 0.6974(12) 0.6602(6) 0.219(7) Uani 1 1 d .
H10A H 0.7144 0.6559 0.6657 0.262 Uiso 1 1 calc R
H10B H 0.7667 0.7317 0.6353 0.262 Uiso 1 1 calc R
C11 C 0.8026(14) 0.7427(15) 0.7077(6) 0.202(7) Uani 1 1 d .
C12 C 0.8444(13) 0.8220(14) 0.7070(6) 0.224(9) Uani 1 1 d D
C14 C 0.8703(19) 0.8590(18) 0.7500 0.237(13) Uani 1 2 d SD
H14A H 0.9071 0.9117 0.7500 0.284 Uiso 1 2 calc SR
C15 C 0.8586(17) 0.8636(18) 0.6577(9) 0.45(2) Uani 1 1 d .
H15A H 0.8456 0.8266 0.6318 0.669 Uiso 1 1 calc R
H15B H 0.9123 0.9029 0.6551 0.669 Uiso 1 1 calc R
H15C H 0.8267 0.8872 0.6553 0.669 Uiso 1 1 calc R
C16 C 0.785(3) 0.7021(18) 0.7500 0.55(6) Uani 1 2 d SD
C17 C 0.7093(17) 0.621(2) 0.7500 0.43(4) Uani 1 2 d SD
H17A H 0.7094 0.5932 0.7778 0.642 Uiso 0.50 1 d PR
H17B H 0.6640 0.6243 0.7428 0.642 Uiso 0.50 1 d PR
O04 O 1.1699(14) 0.4000(14) 0.6329(9) 0.445(13) Uiso 1 1 d .

loop_
_atom_site_aniso_label
_atom_site_aniso_U_11
_atom_site_aniso_U_22
_atom_site_aniso_U_33
_atom_site_aniso_U_23
_atom_site_aniso_U_13
_atom_site_aniso_U_12
Pr1 0.0471(3) 0.1039(5) 0.1155(5) 0.0110(3) -0.0039(3) 0.0249(3)
C1 0.081(7) 0.140(9) 0.114(8) -0.004(7) -0.017(6) 0.067(7)
O1 0.134(7) 0.210(9) 0.203(10) 0.037(8) -0.002(6) 0.054(7)
O01 0.56(5) 0.56(5) 0.80(15) 0.000 0.000 0.28(2)
C2 0.073(6) 0.159(10) 0.163(10) 0.022(9) 0.004(6) 0.083(7)
O2 0.238(14) 0.289(16) 0.187(10) -0.016(10) -0.006(9) 0.039(11)
C3 0.073(6) 0.145(9) 0.149(9) 0.036(7) 0.021(6) 0.073(6)
O3 0.198(15) 1.21(8) 0.31(2) 0.07(3) -0.128(14) 0.29(3)
C4 0.096(7) 0.147(9) 0.139(9) 0.032(8) 0.022(7) 0.088(7)
O4 0.081(4) 0.155(7) 0.167(7) -0.012(6) -0.024(5) 0.078(5)
C5 0.087(7) 0.116(8) 0.132(9) 0.003(7) -0.012(7) 0.064(6)
O5 0.193(11) 0.246(12) 0.276(13) 0.169(11) 0.026(10) 0.081(9)
C6 0.118(8) 0.165(11) 0.102(8) 0.008(7) -0.004(7) 0.096(8)
O6 0.085(4) 0.123(5) 0.174(6) -0.015(5) 0.002(4) 0.067(4)
C7 0.135(10) 0.285(19) 0.112(9) -0.005(10) 0.001(8) 0.154(12)
O7 0.090(5) 0.198(8) 0.168(7) -0.004(5) -0.023(4) 0.096(6)
C8 0.104(8) 0.190(12) 0.135(9) -0.045(9) -0.041(7) 0.096(9)
O8 0.074(4) 0.157(7) 0.152(7) -0.002(5) 0.001(4) 0.069(5)
O9 0.207(10) 0.306(13) 0.118(7) -0.034(8) -0.002(6) 0.180(10)
C10 0.225(19) 0.30(2) 0.201(16) -0.024(16) -0.017(15) 0.180(18)
C11 0.27(2) 0.21(2) 0.135(14) -0.050(15) -0.026(14) 0.132(19)
C12 0.29(2) 0.190(18) 0.138(15) -0.008(16) 0.008(15) 0.083(18)
C14 0.35(4) 0.26(4) 0.17(2) 0.000 0.000 0.20(3)
C15 0.41(4) 0.44(4) 0.19(2) 0.13(2) 0.07(2) 0.00(3)
C16 0.81(12) 0.14(2) 0.16(3) 0.000 0.000 -0.16(4)
C17 0.59(8) 0.78(11) 0.24(3) 0.000 0.000 0.59(9)

loop_
_atom_type_symbol
_atom_type_description
_atom_type_scat_dispersion_real
_atom_type_scat_dispersion_imag
_atom_type_scat_source
C C 0.0033 0.0016 'International Tables Vol C Tables 4.2.6.8 and 6.1.1.4'
H H 0.0000 0.0000 'International Tables Vol C Tables 4.2.6.8 and 6.1.1.4'
N N 0.0061 0.0033 'International Tables Vol C Tables 4.2.6.8 and 6.1.1.4'
O O 0.0106 0.0060 'International Tables Vol C Tables 4.2.6.8 and 6.1.1.4'
Pr Pr -0.2180 2.8214 'International Tables Vol C Tables 4.2.6.8 and 6.1.1.4'

loop_
_geom_angle_atom_site_label_1
_geom_angle_atom_site_label_2
_geom_angle_atom_site_label_3
_geom_angle
_geom_angle_site_symmetry_1
_geom_angle_site_symmetry_3
_geom_angle_publ_flag
O6 Pr1 O7 77.4(3) 3_665 . y
O6 Pr1 O8 75.2(3) 3_665 7_766 y
O7 Pr1 O8 129.5(2) . 7_766 y
O6 Pr1 O4 124.1(3) 3_665 9_656 y
O7 Pr1 O4 85.3(3) . 9_656 y
O8 Pr1 O4 76.4(3) 7_766 9_656 y
O6 Pr1 O3 136.0(9) 3_665 . y
O7 Pr1 O3 145.7(9) . . y
O8 Pr1 O3 76.8(6) 7_766 . y
O4 Pr1 O3 80.2(8) 9_656 . y
O6 Pr1 O5 81.0(3) 3_665 . y
O7 Pr1 O5 142.6(3) . . y
O8 Pr1 O5 72.0(3) 7_766 . y
O4 Pr1 O5 132.1(3) 9_656 . y
O3 Pr1 O5 58.3(8) . . y
O6 Pr1 O1 86.7(3) 3_665 . y
O7 Pr1 O1 73.8(3) . . y
O8 Pr1 O1 144.1(3) 7_766 . y
O4 Pr1 O1 138.1(4) 9_656 . y
O3 Pr1 O1 97.0(5) . . y
O5 Pr1 O1 74.8(4) . . y
O6 Pr1 O2 148.8(3) 3_665 . y
O7 Pr1 O2 78.0(4) . . y
O8 Pr1 O2 135.9(3) 7_766 . y
O4 Pr1 O2 72.3(4) 9_656 . y
O3 Pr1 O2 68.0(8) . . y
O5 Pr1 O2 108.3(5) . . y
O1 Pr1 O2 68.1(4) . . y
O6 Pr1 O6 77.8(2) 3_665 9_656 y
O7 Pr1 O6 65.7(2) . 9_656 y
O8 Pr1 O6 67.5(2) 7_766 9_656 y
O4 Pr1 O6 46.9(2) 9_656 9_656 y
O3 Pr1 O6 120.6(6) . 9_656 y
O5 Pr1 O6 137.8(3) . 9_656 y
O1 Pr1 O6 138.8(2) . 9_656 y
O2 Pr1 O6 108.8(4) . 9_656 y
O6 Pr1 C5 101.5(3) 3_665 9_656 ?
O7 Pr1 C5 75.3(3) . 9_656 ?
O8 Pr1 C5 69.7(3) 7_766 9_656 ?
O4 Pr1 C5 22.8(2) 9_656 9_656 ?
O3 Pr1 C5 99.7(7) . 9_656 ?
O5 Pr1 C5 139.4(3) . 9_656 ?
O1 Pr1 C5 145.4(3) . 9_656 ?
O2 Pr1 C5 90.5(4) . 9_656 ?
O6 Pr1 C5 24.1(2) 9_656 9_656 ?
O6 Pr1 Pr1 44.11(18) 3_665 7_766 ?
O7 Pr1 Pr1 65.36(19) . 7_766 ?
O8 Pr1 Pr1 65.33(18) 7_766 7_766 ?
O4 Pr1 Pr1 80.3(2) 9_656 7_766 ?
O3 Pr1 Pr1 140.4(5) . 7_766 ?
O5 Pr1 Pr1 116.0(3) . 7_766 ?
O1 Pr1 Pr1 120.2(2) . 7_766 ?
O2 Pr1 Pr1 135.6(3) . 7_766 ?
O6 Pr1 Pr1 33.68(13) 9_656 7_766 ?
C5 Pr1 Pr1 57.5(2) 9_656 7_766 ?
O8 C1 O7 126.7(11) . . ?
O8 C1 C2 119.8(10) . . ?
O7 C1 C2 113.3(10) . . ?
C8 C2 C3 120.5(9) . . ?
C8 C2 C1 125.8(10) . . ?
C3 C2 C1 113.6(11) . . ?
C4 C3 C2 118.2(11) . . ?
C6 C4 C3 119.4(11) . . ?
C6 C4 C5 120.0(10) . . ?
C3 C4 C5 120.5(12) . . ?
C5 O4 Pr1 106.2(7) . 8_566 ?
O4 C5 O6 124.5(10) . . ?
O4 C5 C4 116.4(10) . . ?
O6 C5 C4 119.0(11) . . ?
O4 C5 Pr1 51.0(5) . 8_566 ?
O6 C5 Pr1 73.6(6) . 8_566 ?
C4 C5 Pr1 167.4(9) . 8_566 ?
C4 C6 C7 121.2(11) . . ?
C5 O6 Pr1 168.4(7) . 2_655 ?
C5 O6 Pr1 82.2(7) . 8_566 ?
Pr1 O6 Pr1 102.2(2) 2_655 8_566 ?
C8 C7 O9 111.2(12) . . ?
C8 C7 C6 120.4(13) . . ?
O9 C7 C6 128.2(11) . . ?
C1 O7 Pr1 139.2(8) . . ?
C7 C8 C2 120.4(11) . . ?
C1 O8 Pr1 138.9(7) . 7_766 ?
C7 O9 C10 116.4(12) . . ?
O9 C10 C11 106.5(14) . . ?
C16 C11 C12 121.6(19) . . ?
C16 C11 C10 118(2) . . ?
C12 C11 C10 120.0(19) . . ?
C14 C12 C11 118(2) . . ?
C14 C12 C15 124(2) . . ?
C11 C12 C15 118.3(18) . . ?
C12 C14 C12 122(3) . 10_557 ?
C11 C16 C11 118(3) . 10_557 ?
C11 C16 C17 116(2) . . ?
C11 C16 C17 116(2) 10_557 . ?

loop_
_geom_bond_atom_site_label_1
_geom_bond_atom_site_label_2
_geom_bond_distance
_geom_bond_site_symmetry_2
_geom_bond_publ_flag
Pr1 O6 2.345(7) 3_665 y
Pr1 O7 2.373(7) . y
Pr1 O8 2.413(8) 7_766 y
Pr1 O4 2.461(6) 9_656 y
Pr1 O3 2.465(11) . y
Pr1 O5 2.484(10) . y
Pr1 O1 2.519(10) . y
Pr1 O2 2.606(13) . y
Pr1 O6 2.944(7) 9_656 y
Pr1 C5 3.040(11) 9_656 y
Pr1 Pr1 4.1334(14) 7_766 ?
C1 O8 1.193(11) . ?
C1 O7 1.247(10) . ?
C1 C2 1.523(14) . ?
C2 C8 1.366(14) . ?
C2 C3 1.438(13) . ?
C3 C4 1.398(11) . ?
C4 C6 1.371(13) . ?
C4 C5 1.440(14) . ?
O4 C5 1.225(11) . ?
O4 Pr1 2.461(6) 8_566 ?
C5 O6 1.254(11) . ?
C5 Pr1 3.040(11) 8_566 ?
C6 C7 1.400(15) . ?
O6 Pr1 2.345(7) 2_655 ?
O6 Pr1 2.944(7) 8_566 ?
C7 C8 1.350(14) . ?
C7 O9 1.388(15) . ?
O8 Pr1 2.413(7) 7_766 ?
O9 C10 1.401(16) . ?
C10 C11 1.54(2) . ?
C11 C16 1.36(3) . ?
C11 C12 1.37(2) . ?
C12 C14 1.349(9) . ?
C12 C15 1.54(3) . ?
C14 C12 1.349(9) 10_557 ?
C16 C11 1.36(3) 10_557 ?
C16 C17 1.566(10) . ?
